data_4062777
_journal_name_full Organometallics
_journal_paper_doi 10.1021/om049629r
_journal_year 2004
_chemical_formula_sum 'C34 H47 B9 O'
_chemical_formula_weight 569.01
_space_group_IT_number 14
_symmetry_cell_setting monoclinic
_symmetry_space_group_name_Hall '-P 2ybc'
_symmetry_space_group_name_H-M 'P 1 21/c 1'
_cell_angle_alpha 90.00
_cell_angle_beta 100.481(4)
_cell_angle_gamma 90.00
_cell_formula_units_Z 4
_cell_length_a 10.6160(17)
_cell_length_b 10.9684(18)
_cell_length_c 28.299(5)
_cell_measurement_temperature 293(2)
_cell_volume 3240.2(9)
_diffrn_ambient_temperature 293(2)
_exptl_crystal_density_diffrn 1.166
_cod_original_sg_symbol_H-M 'P 21/c'
_cod_database_code 4062777

loop_
_symmetry_equiv_pos_as_xyz
'x, y, z'
'-x, y+1/2, -z+1/2'
'-x, -y, -z'
'x, -y-1/2, z-1/2'

loop_
_atom_site_label
_atom_site_type_symbol
_atom_site_fract_x
_atom_site_fract_y
_atom_site_fract_z
_atom_site_U_iso_or_equiv
_atom_site_adp_type
_atom_site_occupancy
_atom_site_symmetry_multiplicity
_atom_site_calc_flag
_atom_site_refinement_flags
_atom_site_disorder_assembly
_atom_site_disorder_group
C1 C 0.0039(3) 0.1650(3) 0.10759(12) 0.0617(10) Uani 1 1 d . . .
C2 C -0.0123(3) 0.3084(3) 0.10885(12) 0.0646(10) Uani 1 1 d . . .
C3 C 0.0495(3) 0.1083(3) 0.06399(12) 0.0691(10) Uani 1 1 d . . .
H3B H 0.0131 0.0272 0.0589 0.083 Uiso 1 1 calc R . .
H3A H 0.0155 0.1565 0.0358 0.074(10) Uiso 1 1 calc R . .
C4 C 0.1915(3) 0.0986(3) 0.06760(11) 0.0615(10) Uani 1 1 d . . .
C5 C 0.2381(4) 0.0153(4) 0.03833(13) 0.0873(13) Uani 1 1 d . . .
H5A H 0.1817 -0.0350 0.0181 0.105 Uiso 1 1 calc R . .
C6 C 0.3693(5) 0.0064(5) 0.03903(16) 0.1135(16) Uani 1 1 d . . .
H6A H 0.3998 -0.0495 0.0191 0.136 Uiso 1 1 calc R . .
C7 C 0.4522(4) 0.0777(5) 0.06816(17) 0.1129(17) Uani 1 1 d . . .
H7A H 0.5397 0.0713 0.0683 0.135 Uiso 1 1 calc R . .
C8 C 0.4082(4) 0.1590(4) 0.09731(16) 0.0979(14) Uani 1 1 d . . .
H8A H 0.4655 0.2078 0.1178 0.118 Uiso 1 1 calc R . .
C9 C 0.2787(4) 0.1697(4) 0.09668(14) 0.0785(11) Uani 1 1 d . . .
H9A H 0.2498 0.2268 0.1165 0.094 Uiso 1 1 calc R . .
C10 C 0.0709(5) 0.6017(5) 0.08442(17) 0.1279(19) Uani 1 1 d . . .
H10A H 0.1530 0.5816 0.1001 0.153 Uiso 1 1 calc R . .
C11 C 0.0298(7) 0.7317(5) 0.08066(18) 0.126(2) Uani 1 1 d . . .
H11A H 0.104(4) 0.790(4) 0.0917(16) 0.127(16) Uiso 1 1 d . . .
C12 C -0.0855(6) 0.7526(5) 0.05734(18) 0.1221(19) Uani 1 1 d . . .
H12A H -0.1112 0.8337 0.0546 0.147 Uiso 1 1 calc R . .
C13 C -0.1714(5) 0.6698(5) 0.03688(17) 0.1142(17) Uani 1 1 d . . .
H13A H -0.2524 0.6917 0.0206 0.137 Uiso 1 1 calc R . .
C14 C -0.1316(4) 0.5500(4) 0.04163(15) 0.0937(14) Uani 1 1 d . . .
H14A H -0.1894 0.4904 0.0282 0.112 Uiso 1 1 calc R . .
C15 C -0.0117(4) 0.5120(4) 0.06497(12) 0.0766(12) Uani 1 1 d . . .
C16 C 0.0219(4) 0.3807(4) 0.06614(13) 0.0845(12) Uani 1 1 d . . .
H16A H 0.1134 0.3734 0.0669 0.101 Uiso 1 1 calc R . .
H16B H -0.0214 0.3433 0.0365 0.101 Uiso 1 1 calc R . .
O1 O 0.1403(2) 0.2191(2) 0.24981(8) 0.0786(8) Uani 1 1 d . . .
C21 C 0.2573(5) 0.1479(5) 0.25811(16) 0.1191(18) Uani 1 1 d . . .
H21A H 0.3213 0.1850 0.2422 0.143 Uiso 1 1 calc R . .
H21B H 0.2409 0.0656 0.2459 0.143 Uiso 1 1 calc R . .
C22 C 0.3011(5) 0.1463(5) 0.31018(16) 0.1147(17) Uani 1 1 d . . .
H22A H 0.3889 0.1748 0.3181 0.138 Uiso 1 1 calc R . .
H22B H 0.2974 0.0640 0.3224 0.138 Uiso 1 1 calc R . .
C23 C 0.2175(5) 0.2259(7) 0.33136(17) 0.139(2) Uani 1 1 d . . .
H23A H 0.2615 0.3014 0.3418 0.167 Uiso 1 1 calc R . .
H23B H 0.1931 0.1869 0.3591 0.167 Uiso 1 1 calc R . .
C24 C 0.1026(5) 0.2512(6) 0.29471(16) 0.131(2) Uani 1 1 d . . .
H24A H 0.0307 0.2020 0.3002 0.157 Uiso 1 1 calc R . .
H24B H 0.0791 0.3366 0.2950 0.157 Uiso 1 1 calc R . .
B3 B 0.0233(4) 0.3588(4) 0.16318(15) 0.0667(12) Uani 1 1 d . . .
B4 B 0.0578(4) 0.2204(4) 0.20083(15) 0.0671(12) Uani 1 1 d . . .
B5 B 0.0434(4) 0.0997(4) 0.15881(16) 0.0671(12) Uani 1 1 d . . .
B6 B -0.1488(4) 0.2237(5) 0.09608(18) 0.0819(15) Uani 1 1 d . . .
H6 H -0.2141 0.2231 0.0611 0.098 Uiso 1 1 calc R . .
B7 B -0.1386(4) 0.3467(5) 0.13493(17) 0.0804(14) Uani 1 1 d . . .
H7 H -0.2006 0.4270 0.1262 0.096 Uiso 1 1 calc R . .
B8 B -0.0925(4) 0.2935(4) 0.19372(16) 0.0725(13) Uani 1 1 d . . .
H8 H -0.1217 0.3409 0.2242 0.087 Uiso 1 1 calc R . .
B9 B -0.0797(4) 0.1295(4) 0.18978(17) 0.0779(14) Uani 1 1 d . . .
H9 H -0.1015 0.0670 0.2176 0.093 Uiso 1 1 calc R . .
B10 B -0.1173(4) 0.0908(5) 0.12998(17) 0.0790(14) Uani 1 1 d . . .
H10 H -0.1644 0.0045 0.1174 0.095 Uiso 1 1 calc R . .
B11 B -0.2011(4) 0.2082(5) 0.15157(19) 0.0876(16) Uani 1 1 d . . .
H11 H -0.3023 0.1985 0.1547 0.105 Uiso 1 1 calc R . .
H3 H 0.058(3) 0.445(3) 0.1728(11) 0.076(10) Uiso 1 1 d . . .
H5 H 0.103(3) 0.023(3) 0.1652(10) 0.058(8) Uiso 1 1 d . . .
HH H 0.115(4) 0.274(4) 0.1732(14) 0.106(12) Uiso 1 1 d . . .
C31 C 0.4808(4) 0.4575(4) 0.29859(16) 0.289(4) Uani 1 1 d G . .
H31 H 0.4816 0.4784 0.3305 0.347 Uiso 1 1 calc R . .
C32 C 0.3894(4) 0.5077(4) 0.26238(19) 0.316(5) Uani 1 1 d G . .
H32 H 0.3291 0.5622 0.2701 0.380 Uiso 1 1 calc R . .
C33 C 0.3882(5) 0.4764(5) 0.21470(18) 0.258(6) Uani 1 1 d G . .
H33 H 0.3270 0.5100 0.1905 0.310 Uiso 1 1 calc R . .
C34 C 0.4782(6) 0.3949(5) 0.20322(16) 0.201(4) Uani 1 1 d G . .
H34 H 0.4774 0.3740 0.1713 0.241 Uiso 1 1 calc R . .
C35 C 0.5696(5) 0.3447(4) 0.2394(2) 0.156(2) Uani 1 1 d G . .
H35 H 0.6299 0.2902 0.2318 0.187 Uiso 1 1 calc R . .
C36 C 0.5709(4) 0.3760(3) 0.28711(19) 0.188(3) Uani 1 1 d G . .
C37 C 0.6868(5) 0.3043(5) 0.3259(3) 0.439(9) Uani 1 1 d G . .
H37A H 0.7558 0.2831 0.3097 0.659 Uiso 1 1 calc R . .
H37B H 0.6525 0.2316 0.3376 0.659 Uiso 1 1 calc R . .
H37C H 0.7181 0.3574 0.3524 0.659 Uiso 1 1 calc R . .
C41 C -0.5451(11) 0.6084(11) 0.0612(3) 0.326(8) Uani 1 1 d G . .
C42 C -0.5481(14) 0.6628(10) 0.0167(4) 1.41(6) Uani 1 1 d G . .
C43 C -0.5145(17) 0.5960(11) -0.0209(4) 1.72(9) Uani 1 1 d G . .
C44 C -0.4778(14) 0.4747(11) -0.0139(4) 0.63(2) Uani 1 1 d G . .
C45 C -0.4748(11) 0.4203(10) 0.0307(4) 0.428(8) Uani 1 1 d G . .
C46 C -0.5084(12) 0.4871(11) 0.0682(3) 1.45(5) Uani 1 1 d G . .

loop_
_atom_site_aniso_label
_atom_site_aniso_U_11
_atom_site_aniso_U_22
_atom_site_aniso_U_33
_atom_site_aniso_U_23
_atom_site_aniso_U_13
_atom_site_aniso_U_12
C1 0.0579(19) 0.059(2) 0.069(2) -0.0033(17) 0.0131(17) 0.0011(17)
C2 0.068(2) 0.062(2) 0.068(2) 0.0029(18) 0.0236(17) 0.0072(17)
C3 0.067(2) 0.070(2) 0.070(2) -0.010(2) 0.0126(18) 0.0025(19)
C4 0.065(2) 0.064(2) 0.0572(19) -0.0003(18) 0.0151(17) 0.0014(18)
C5 0.095(3) 0.097(3) 0.073(2) -0.027(2) 0.023(2) 0.000(2)
C6 0.099(3) 0.145(4) 0.108(3) -0.040(3) 0.049(3) 0.015(3)
C7 0.070(3) 0.165(5) 0.111(3) -0.025(3) 0.035(2) 0.001(3)
C8 0.071(3) 0.119(4) 0.109(3) -0.023(3) 0.030(2) -0.009(3)
C9 0.073(2) 0.080(3) 0.086(2) -0.015(2) 0.023(2) -0.004(2)
C10 0.156(4) 0.136(4) 0.088(3) 0.022(3) 0.013(3) -0.047(4)
C11 0.200(6) 0.088(4) 0.087(3) 0.002(3) 0.015(4) -0.046(4)
C12 0.195(5) 0.090(3) 0.089(3) -0.012(3) 0.046(3) -0.020(4)
C13 0.141(4) 0.107(4) 0.102(3) 0.023(3) 0.042(3) 0.023(3)
C14 0.109(3) 0.079(3) 0.095(3) 0.017(2) 0.027(3) 0.014(3)
C15 0.096(3) 0.076(3) 0.061(2) 0.004(2) 0.022(2) -0.016(2)
C16 0.109(3) 0.071(3) 0.082(2) 0.012(2) 0.040(2) 0.017(2)
O1 0.0779(16) 0.1002(19) 0.0596(14) -0.0005(13) 0.0173(12) 0.0167(14)
C21 0.098(3) 0.162(5) 0.091(3) -0.007(3) 0.001(3) 0.053(3)
C22 0.108(3) 0.142(4) 0.089(3) 0.020(3) 0.006(3) 0.009(3)
C23 0.138(4) 0.208(6) 0.071(3) -0.005(3) 0.015(3) 0.044(4)
C24 0.122(4) 0.193(6) 0.083(3) -0.029(3) 0.031(3) 0.038(4)
B3 0.074(3) 0.058(3) 0.073(3) -0.004(2) 0.025(2) 0.009(2)
B4 0.068(3) 0.073(3) 0.063(2) 0.005(2) 0.019(2) 0.005(2)
B5 0.069(3) 0.055(2) 0.078(3) 0.001(2) 0.017(2) 0.002(2)
B6 0.062(3) 0.097(4) 0.086(3) -0.003(3) 0.009(2) 0.010(2)
B7 0.073(3) 0.086(3) 0.087(3) 0.002(3) 0.028(2) 0.022(2)
B8 0.064(3) 0.085(3) 0.074(3) 0.002(2) 0.027(2) 0.010(2)
B9 0.074(3) 0.076(3) 0.089(3) 0.013(2) 0.029(2) -0.008(2)
B10 0.064(3) 0.082(3) 0.093(3) -0.003(3) 0.019(2) -0.014(2)
B11 0.055(3) 0.107(4) 0.106(3) 0.006(3) 0.032(2) 0.001(3)
C31 0.430(11) 0.126(6) 0.394(10) -0.111(6) 0.292(9) -0.089(7)
C32 0.310(8) 0.208(10) 0.524(14) -0.076(9) 0.323(9) -0.036(8)
C33 0.135(6) 0.141(7) 0.496(18) 0.035(9) 0.056(8) -0.028(5)
C34 0.276(10) 0.138(6) 0.194(7) -0.032(5) 0.059(7) -0.057(6)
C35 0.143(4) 0.139(5) 0.212(6) -0.032(5) 0.099(4) -0.007(4)
C36 0.208(6) 0.138(5) 0.229(7) -0.025(5) 0.072(6) -0.117(4)
C37 0.341(12) 0.473(17) 0.407(17) 0.193(13) -0.187(12) -0.256(12)
C41 0.287(13) 0.398(18) 0.294(13) -0.133(13) 0.054(10) -0.088(13)
C42 2.00(15) 0.63(5) 2.00(15) 0.65(7) 1.39(12) 0.39(7)
C43 1.57(6) 2.0(2) 2.00(10) -1.00(13) 1.40(6) -0.28(14)
C44 0.180(11) 0.94(4) 0.74(4) 0.12(4) 0.04(2) -0.294(17)
C45 0.180(9) 0.391(11) 0.639(18) 0.402(12) -0.127(10) -0.103(8)
C46 1.76(7) 2.00(14) 0.78(5) -0.06(8) 0.72(6) 1.14(10)

loop_
_geom_bond_atom_site_label_1
_geom_bond_atom_site_label_2
_geom_bond_distance
_geom_bond_site_symmetry_2
_geom_bond_publ_flag
C1 C3 1.537(5) . ?
C1 C2 1.583(5) . ?
C1 B5 1.602(5) . ?
C1 B6 1.720(6) . ?
C1 B10 1.736(6) . ?
C2 C16 1.543(5) . ?
C2 B3 1.613(5) . ?
C2 B7 1.697(6) . ?
C2 B6 1.703(6) . ?
C3 C4 1.496(5) . ?
C4 C9 1.366(5) . ?
C4 C5 1.384(5) . ?
C5 C6 1.393(6) . ?
C6 C7 1.342(6) . ?
C7 C8 1.355(6) . ?
C8 C9 1.376(5) . ?
C10 C15 1.365(6) . ?
C10 C11 1.489(8) . ?
C11 C12 1.302(8) . ?
C12 C13 1.341(7) . ?
C13 C14 1.379(6) . ?
C14 C15 1.388(6) . ?
C15 C16 1.482(5) . ?
O1 C24 1.443(5) . ?
O1 C21 1.450(5) . ?
O1 B4 1.499(5) . ?
C21 C22 1.462(6) . ?
C22 C23 1.450(7) . ?
C23 C24 1.477(7) . ?
B3 B7 1.765(6) . ?
B3 B8 1.777(6) . ?
B3 B4 1.853(6) . ?
B4 B9 1.749(6) . ?
B4 B8 1.764(6) . ?
B4 B5 1.767(6) . ?
B5 B10 1.755(6) . ?
B5 B9 1.732(6) . ?
B6 B7 1.731(7) . ?
B6 B10 1.744(7) . ?
B6 B11 1.766(7) . ?
B7 B11 1.756(7) . ?
B7 B8 1.747(6) . ?
B8 B11 1.768(7) . ?
B8 B9 1.809(7) . ?
B9 B10 1.719(7) . ?
B9 B11 1.752(7) . ?
B10 B11 1.738(7) . ?
C31 C32 1.3900 . ?
C31 C36 1.3900 . ?
C32 C33 1.3900 . ?
C33 C34 1.3900 . ?
C34 C35 1.3900 . ?
C35 C36 1.3900 . ?
C36 C37 1.6865 . ?
C41 C42 1.3900 . ?
C41 C46 1.3900 . ?
C41 C44 1.67(2) 3_465 ?
C42 C43 1.3900 . ?
C42 C44 1.54(2) 3_465 ?
C42 C45 1.67(2) 3_465 ?
C43 C45 0.33(3) 3_465 ?
C43 C44 1.266(18) 3_465 ?
C43 C44 1.3900 . ?
C43 C46 1.67(2) 3_465 ?
C44 C44 1.13(2) 3_465 ?
C44 C45 1.31(2) 3_465 ?
C44 C43 1.27(2) 3_465 ?
C44 C45 1.3900 . ?
C44 C46 1.58(2) 3_465 ?
C44 C42 1.54(2) 3_465 ?
C44 C41 1.67(2) 3_465 ?
C45 C43 0.33(3) 3_465 ?
C45 C44 1.311(19) 3_465 ?
C45 C46 1.3900 . ?
C45 C42 1.67(3) 3_465 ?
C46 C44 1.575(18) 3_465 ?
C46 C43 1.67(3) 3_465 ?
